data_7032704
loop_
_publ_author_name
'Gerling, Kimberly A.'
'Rezayee, Nomaan M.'
'Rheingold, Arnold L.'
'Green, David B.'
'Fritsch, Joseph M.'

_publ_section_title
;
 Synthesis and structures of bis-ligated zinc complexes supported by
 tridentate ketoimines that initiate l-lactide polymerization.
;
_journal_issue 43
_journal_name_full 'Dalton transactions (Cambridge, England : 2003)'
_journal_page_first 16498
_journal_page_last 16508
_journal_paper_doi 10.1039/c4dt01607f
_journal_volume 43
_journal_year 2014
_chemical_formula_sum 'C30 H18 F12 N4 O2 Zn'
_chemical_formula_weight 759.85
_chemical_name_systematic
; 
 ? 
;
_space_group_IT_number 14
_symmetry_cell_setting monoclinic
_symmetry_space_group_name_Hall '-P 2yn'
_symmetry_space_group_name_H-M 'P 1 21/n 1'
_atom_sites_solution_hydrogens geom
_atom_sites_solution_primary direct
_atom_sites_solution_secondary difmap
_audit_creation_method SHELXL-97
_cell_angle_alpha 90.00
_cell_angle_beta 103.1130(10)
_cell_angle_gamma 90.00
_cell_formula_units_Z 4
_cell_length_a 10.8018(4)
_cell_length_b 16.7358(7)
_cell_length_c 16.7518(7)
_cell_measurement_reflns_used 9886
_cell_measurement_temperature 100(2)
_cell_measurement_theta_max 26.40
_cell_measurement_theta_min 2.81
_cell_volume 2949.4(2)
_computing_cell_refinement 'Bruker SAINT'
_computing_data_collection 'Bruker APEX2'
_computing_data_reduction 'Bruker SAINT'
_computing_molecular_graphics 'Bruker SHELXTL'
_computing_publication_material 'Bruker SHELXTL'
_computing_structure_refinement 'SHELXL-97 (Sheldrick, 1997)'
_computing_structure_solution 'SHELXS-97 (Sheldrick, 1990)'
_diffrn_ambient_temperature 100(2)
_diffrn_measured_fraction_theta_full 0.998
_diffrn_measured_fraction_theta_max 0.992
_diffrn_measurement_device_type 'Bruker APEX-II CCD'
_diffrn_measurement_method '\f and \w scans'
_diffrn_radiation_monochromator graphite
_diffrn_radiation_source 'fine-focus sealed tube'
_diffrn_radiation_type MoK\a
_diffrn_radiation_wavelength 0.71073
_diffrn_reflns_av_R_equivalents 0.0279
_diffrn_reflns_av_sigmaI/netI 0.0260
_diffrn_reflns_limit_h_max 13
_diffrn_reflns_limit_h_min -13
_diffrn_reflns_limit_k_max 18
_diffrn_reflns_limit_k_min -20
_diffrn_reflns_limit_l_max 20
_diffrn_reflns_limit_l_min -20
_diffrn_reflns_number 21113
_diffrn_reflns_theta_full 25.00
_diffrn_reflns_theta_max 26.41
_diffrn_reflns_theta_min 2.50
_exptl_absorpt_coefficient_mu 0.946
_exptl_absorpt_correction_T_max 0.8333
_exptl_absorpt_correction_T_min 0.7644
_exptl_absorpt_correction_type multi-scan
_exptl_absorpt_process_details SADABS
_exptl_crystal_colour orange
_exptl_crystal_density_diffrn 1.711
_exptl_crystal_density_method 'not measured'
_exptl_crystal_description block
_exptl_crystal_F_000 1520
_exptl_crystal_size_max 0.30
_exptl_crystal_size_mid 0.20
_exptl_crystal_size_min 0.20
_refine_diff_density_max 0.964
_refine_diff_density_min -0.850
_refine_diff_density_rms 0.071
_refine_ls_extinction_method none
_refine_ls_goodness_of_fit_ref 1.006
_refine_ls_hydrogen_treatment constr
_refine_ls_matrix_type full
_refine_ls_number_parameters 443
_refine_ls_number_reflns 6007
_refine_ls_number_restraints 0
_refine_ls_restrained_S_all 1.006
_refine_ls_R_factor_all 0.0388
_refine_ls_R_factor_gt 0.0328
_refine_ls_shift/su_max 0.001
_refine_ls_shift/su_mean 0.000
_refine_ls_structure_factor_coef Fsqd
_refine_ls_weighting_details 'calc w=1/[\s^2^(Fo^2^)+(0.0500P)^2^+3.0000P] where P=(Fo^2^+2Fc^2^)/3'
_refine_ls_weighting_scheme calc
_refine_ls_wR_factor_gt 0.0848
_refine_ls_wR_factor_ref 0.0893
_reflns_number_gt 5354
_reflns_number_total 6007
_reflns_threshold_expression >2sigma(I)
_cod_data_source_file c4dt01607f2.cif
_cod_data_source_block frit13
_cod_depositor_comments
;
The following automatic conversions were performed:

'_symmetry_cell_setting' value 'Monoclinic' changed to 'monoclinic'
according to
/usr/data/users/saulius/crontab/automatic-downloads/rss-feeds/RSC/lib/dictionaries/cif_core.dic
dictionary named 'cif_core.dic' version 2.4.2 from 2011-04-26.

Automatic conversion script
Id: cif_fix_values 2827 2014-09-09 07:05:25Z andrius 

 Adding full bibliography for 7032698--7032704.cif.
;
_cod_original_sg_symbol_H-M P2(1)/n
_cod_database_code 7032704

loop_
_symmetry_equiv_pos_as_xyz
'x, y, z'
'-x+1/2, y+1/2, -z+1/2'
'-x, -y, -z'
'x-1/2, -y-1/2, z-1/2'

loop_
_atom_site_label
_atom_site_type_symbol
_atom_site_fract_x
_atom_site_fract_y
_atom_site_fract_z
_atom_site_U_iso_or_equiv
_atom_site_adp_type
_atom_site_occupancy
_atom_site_symmetry_multiplicity
_atom_site_calc_flag
_atom_site_refinement_flags
Zn1 Zn 0.391709(19) 0.864933(13) 0.241326(12) 0.01128(8) Uani 1 1 d .
F1 F 0.71513(13) 0.64177(8) 0.19305(8) 0.0294(3) Uani 1 1 d .
F2 F 0.56288(14) 0.59818(8) 0.24496(9) 0.0328(3) Uani 1 1 d .
F3 F 0.69962(14) 0.68088(10) 0.31225(8) 0.0360(3) Uani 1 1 d .
F4 F 0.64037(12) 0.83320(8) 0.00630(8) 0.0250(3) Uani 1 1 d .
F5 F 0.45103(13) 0.80245(8) -0.05769(7) 0.0258(3) Uani 1 1 d .
F6 F 0.49760(12) 0.92381(7) -0.01845(7) 0.0236(3) Uani 1 1 d .
F7 F -0.08359(12) 0.78870(9) 0.26861(8) 0.0317(3) Uani 1 1 d .
F8 F -0.06390(18) 0.8628(2) 0.17208(16) 0.1165(14) Uani 1 1 d .
F9 F -0.01451(18) 0.7396(2) 0.17188(16) 0.1131(13) Uani 1 1 d .
F10 F 0.37656(11) 0.92890(8) 0.51188(7) 0.0238(3) Uani 1 1 d .
F11 F 0.27375(13) 0.82233(9) 0.52962(7) 0.0311(3) Uani 1 1 d .
F12 F 0.17342(12) 0.92833(9) 0.48015(8) 0.0323(3) Uani 1 1 d .
O1 O 0.46647(13) 0.75029(8) 0.24365(8) 0.0150(3) Uani 1 1 d .
O2 O 0.20456(13) 0.81879(9) 0.21269(8) 0.0165(3) Uani 1 1 d .
N1 N 0.39484(15) 0.86322(9) 0.11395(9) 0.0117(3) Uani 1 1 d .
N2 N 0.32272(15) 0.98265(10) 0.20166(10) 0.0142(3) Uani 1 1 d .
N3 N 0.38037(15) 0.84684(10) 0.36487(9) 0.0130(3) Uani 1 1 d .
N4 N 0.58019(15) 0.90525(10) 0.31075(9) 0.0132(3) Uani 1 1 d .
C1 C 0.6318(2) 0.66337(13) 0.23723(13) 0.0206(4) Uani 1 1 d .
C2 C 0.54521(18) 0.73273(11) 0.20119(11) 0.0141(4) Uani 1 1 d .
C3 C 0.56243(18) 0.76626(12) 0.12909(12) 0.0151(4) Uani 1 1 d .
H3A H 0.6307 0.7472 0.1072 0.018 Uiso 1 1 calc R
C4 C 0.48417(18) 0.82745(11) 0.08598(11) 0.0131(4) Uani 1 1 d .
C5 C 0.51728(19) 0.84771(12) 0.00338(12) 0.0173(4) Uani 1 1 d .
C6 C 0.30552(18) 0.91834(12) 0.07078(12) 0.0140(4) Uani 1 1 d .
C7 C 0.24295(19) 0.91215(13) -0.01057(12) 0.0169(4) Uani 1 1 d .
H7A H 0.2576 0.8670 -0.0415 0.020 Uiso 1 1 calc R
C8 C 0.15788(19) 0.97188(14) -0.04821(12) 0.0205(4) Uani 1 1 d .
H8A H 0.1163 0.9666 -0.1044 0.025 Uiso 1 1 calc R
C9 C 0.13420(19) 1.03725(14) -0.00530(13) 0.0215(4) Uani 1 1 d .
H9A H 0.0802 1.0785 -0.0323 0.026 Uiso 1 1 calc R
C10 C 0.19007(19) 1.04355(12) 0.07941(13) 0.0179(4) Uani 1 1 d .
C11 C 0.1673(2) 1.10811(13) 0.12850(14) 0.0221(4) Uani 1 1 d .
H11A H 0.1123 1.1503 0.1047 0.026 Uiso 1 1 calc R
C12 C 0.2241(2) 1.10999(13) 0.20967(13) 0.0214(4) Uani 1 1 d .
H12A H 0.2126 1.1548 0.2421 0.026 Uiso 1 1 calc R
C13 C 0.30045(19) 1.04471(12) 0.24561(12) 0.0170(4) Uani 1 1 d .
C14 C 0.3577(2) 1.04624(13) 0.33606(13) 0.0258(5) Uani 1 1 d .
H14A H 0.4223 1.0042 0.3498 0.039 Uiso 1 1 calc R
H14B H 0.2911 1.0371 0.3661 0.039 Uiso 1 1 calc R
H14C H 0.3973 1.0984 0.3513 0.039 Uiso 1 1 calc R
C15 C 0.27216(17) 0.98221(12) 0.11843(12) 0.0141(4) Uani 1 1 d .
C16 C -0.0092(2) 0.80225(18) 0.21829(13) 0.0312(6) Uani 1 1 d .
C17 C 0.12876(19) 0.82404(13) 0.25954(12) 0.0173(4) Uani 1 1 d .
C18 C 0.15264(19) 0.84680(13) 0.34118(12) 0.0187(4) Uani 1 1 d .
H18A H 0.0821 0.8561 0.3650 0.022 Uiso 1 1 calc R
C19 C 0.27576(19) 0.85692(12) 0.39076(12) 0.0155(4) Uani 1 1 d .
C20 C 0.27662(19) 0.88375(14) 0.47917(13) 0.0210(4) Uani 1 1 d .
C21 C 0.50257(18) 0.83680(11) 0.41583(11) 0.0130(4) Uani 1 1 d .
C22 C 0.52898(19) 0.79138(12) 0.48665(12) 0.0157(4) Uani 1 1 d .
H22A H 0.4617 0.7648 0.5037 0.019 Uiso 1 1 calc R
C23 C 0.6544(2) 0.78393(12) 0.53396(12) 0.0182(4) Uani 1 1 d .
H23A H 0.6708 0.7522 0.5822 0.022 Uiso 1 1 calc R
C24 C 0.75248(19) 0.82217(12) 0.51068(12) 0.0175(4) Uani 1 1 d .
H24A H 0.8358 0.8197 0.5446 0.021 Uiso 1 1 calc R
C25 C 0.73018(19) 0.86531(11) 0.43638(12) 0.0150(4) Uani 1 1 d .
C26 C 0.82737(19) 0.90495(13) 0.40752(13) 0.0189(4) Uani 1 1 d .
H26A H 0.9121 0.9049 0.4395 0.023 Uiso 1 1 calc R
C27 C 0.79926(19) 0.94305(13) 0.33398(13) 0.0197(4) Uani 1 1 d .
H27A H 0.8638 0.9712 0.3154 0.024 Uiso 1 1 calc R
C28 C 0.67356(19) 0.94081(12) 0.28497(12) 0.0163(4) Uani 1 1 d .
C29 C 0.6458(2) 0.97878(14) 0.20167(13) 0.0226(4) Uani 1 1 d .
H29A H 0.5554 0.9725 0.1759 0.034 Uiso 1 1 calc R
H29B H 0.6971 0.9529 0.1677 0.034 Uiso 1 1 calc R
H29C H 0.6669 1.0358 0.2071 0.034 Uiso 1 1 calc R
C30 C 0.60573(18) 0.86995(11) 0.38687(11) 0.0128(4) Uani 1 1 d .

loop_
_atom_site_aniso_label
_atom_site_aniso_U_11
_atom_site_aniso_U_22
_atom_site_aniso_U_33
_atom_site_aniso_U_23
_atom_site_aniso_U_13
_atom_site_aniso_U_12
Zn1 0.01382(12) 0.01123(12) 0.00912(12) -0.00032(8) 0.00331(8) 0.00033(8)
F1 0.0315(7) 0.0310(7) 0.0314(7) 0.0121(6) 0.0190(6) 0.0180(6)
F2 0.0400(8) 0.0161(7) 0.0488(9) 0.0115(6) 0.0238(7) 0.0071(6)
F3 0.0372(8) 0.0464(9) 0.0203(7) 0.0073(6) -0.0021(6) 0.0154(7)
F4 0.0230(6) 0.0300(7) 0.0273(7) 0.0090(6) 0.0165(5) 0.0051(5)
F5 0.0377(7) 0.0280(7) 0.0132(6) -0.0044(5) 0.0089(5) -0.0030(6)
F6 0.0306(7) 0.0180(6) 0.0263(7) 0.0083(5) 0.0150(5) 0.0034(5)
F7 0.0176(6) 0.0527(9) 0.0267(7) -0.0113(6) 0.0091(5) -0.0111(6)
F8 0.0310(10) 0.202(3) 0.0956(18) 0.115(2) -0.0283(11) -0.0294(14)
F9 0.0373(10) 0.195(3) 0.1204(19) -0.137(2) 0.0451(12) -0.0599(14)
F10 0.0203(6) 0.0323(7) 0.0184(6) -0.0128(5) 0.0033(5) -0.0033(5)
F11 0.0364(7) 0.0452(9) 0.0152(6) -0.0012(6) 0.0136(5) -0.0103(6)
F12 0.0192(6) 0.0534(9) 0.0248(7) -0.0202(6) 0.0062(5) 0.0054(6)
O1 0.0201(7) 0.0122(7) 0.0145(7) 0.0002(5) 0.0080(5) 0.0013(5)
O2 0.0175(7) 0.0206(7) 0.0122(6) -0.0025(5) 0.0049(5) -0.0029(6)
N1 0.0139(7) 0.0108(8) 0.0103(7) -0.0006(6) 0.0023(6) -0.0005(6)
N2 0.0155(8) 0.0128(8) 0.0148(8) 0.0005(6) 0.0044(6) 0.0010(6)
N3 0.0135(8) 0.0149(8) 0.0108(7) -0.0012(6) 0.0032(6) -0.0010(6)
N4 0.0161(8) 0.0120(8) 0.0119(8) -0.0007(6) 0.0040(6) -0.0006(6)
C1 0.0248(10) 0.0199(10) 0.0195(10) 0.0055(8) 0.0101(8) 0.0063(9)
C2 0.0159(9) 0.0123(9) 0.0138(9) -0.0020(7) 0.0025(7) 0.0001(7)
C3 0.0153(9) 0.0143(9) 0.0163(9) -0.0007(7) 0.0050(7) 0.0005(7)
C4 0.0149(9) 0.0135(9) 0.0114(9) -0.0022(7) 0.0041(7) -0.0035(7)
C5 0.0203(10) 0.0164(10) 0.0171(10) 0.0011(8) 0.0081(8) 0.0018(8)
C6 0.0133(9) 0.0149(9) 0.0141(9) 0.0033(7) 0.0038(7) -0.0002(7)
C7 0.0183(9) 0.0206(10) 0.0129(9) 0.0002(8) 0.0058(7) -0.0013(8)
C8 0.0183(10) 0.0298(12) 0.0123(9) 0.0068(8) 0.0015(8) -0.0010(8)
C9 0.0165(10) 0.0263(11) 0.0214(10) 0.0092(9) 0.0036(8) 0.0044(8)
C10 0.0167(9) 0.0168(10) 0.0213(10) 0.0053(8) 0.0064(8) 0.0006(8)
C11 0.0209(10) 0.0175(10) 0.0288(11) 0.0062(9) 0.0076(9) 0.0058(8)
C12 0.0255(11) 0.0139(10) 0.0272(11) -0.0017(8) 0.0108(9) 0.0049(8)
C13 0.0203(10) 0.0139(10) 0.0180(10) -0.0024(8) 0.0069(8) 0.0003(8)
C14 0.0367(12) 0.0188(11) 0.0207(11) -0.0058(8) 0.0038(9) 0.0063(9)
C15 0.0139(9) 0.0140(9) 0.0151(9) 0.0016(7) 0.0050(7) -0.0008(7)
C16 0.0205(11) 0.0589(17) 0.0142(10) -0.0053(10) 0.0038(8) -0.0084(11)
C17 0.0161(9) 0.0206(10) 0.0149(10) -0.0024(8) 0.0033(8) -0.0008(8)
C18 0.0139(9) 0.0269(11) 0.0163(10) -0.0051(8) 0.0056(8) -0.0012(8)
C19 0.0175(9) 0.0172(10) 0.0124(9) -0.0030(7) 0.0047(8) -0.0019(7)
C20 0.0166(10) 0.0324(12) 0.0153(10) -0.0073(9) 0.0064(8) -0.0017(9)
C21 0.0170(9) 0.0120(9) 0.0100(9) -0.0033(7) 0.0030(7) 0.0000(7)
C22 0.0197(10) 0.0154(9) 0.0131(9) -0.0019(7) 0.0060(7) -0.0003(8)
C23 0.0252(10) 0.0174(10) 0.0105(9) -0.0005(7) 0.0009(8) 0.0059(8)
C24 0.0178(9) 0.0187(10) 0.0144(9) -0.0024(8) 0.0002(7) 0.0064(8)
C25 0.0161(9) 0.0132(9) 0.0154(9) -0.0045(7) 0.0029(7) 0.0029(7)
C26 0.0139(9) 0.0200(10) 0.0220(10) -0.0046(8) 0.0024(8) 0.0009(8)
C27 0.0164(9) 0.0195(10) 0.0247(11) -0.0028(8) 0.0078(8) -0.0032(8)
C28 0.0194(10) 0.0122(9) 0.0184(10) -0.0025(7) 0.0064(8) -0.0018(7)
C29 0.0242(11) 0.0239(11) 0.0198(10) 0.0033(8) 0.0052(8) -0.0096(9)
C30 0.0166(9) 0.0099(9) 0.0119(9) -0.0028(7) 0.0035(7) 0.0015(7)

loop_
_atom_type_symbol
_atom_type_description
_atom_type_scat_dispersion_real
_atom_type_scat_dispersion_imag
_atom_type_scat_source
C C 0.0033 0.0016 'International Tables Vol C Tables 4.2.6.8 and 6.1.1.4'
N N 0.0061 0.0033 'International Tables Vol C Tables 4.2.6.8 and 6.1.1.4'
O O 0.0106 0.0060 'International Tables Vol C Tables 4.2.6.8 and 6.1.1.4'
F F 0.0171 0.0103 'International Tables Vol C Tables 4.2.6.8 and 6.1.1.4'
Zn Zn 0.2839 1.4301 'International Tables Vol C Tables 4.2.6.8 and 6.1.1.4'
H H 0.0000 0.0000 'International Tables Vol C Tables 4.2.6.8 and 6.1.1.4'

loop_
_geom_angle_atom_site_label_1
_geom_angle_atom_site_label_2
_geom_angle_atom_site_label_3
_geom_angle
O1 Zn1 O2 90.83(5)
O1 Zn1 N3 87.61(6)
O2 Zn1 N3 84.57(6)
O1 Zn1 N1 84.98(5)
O2 Zn1 N1 89.97(6)
N3 Zn1 N1 170.73(6)
O1 Zn1 N2 162.62(6)
O2 Zn1 N2 91.03(6)
N3 Zn1 N2 109.77(6)
N1 Zn1 N2 77.75(6)
O1 Zn1 N4 87.96(6)
O2 Zn1 N4 161.88(6)
N3 Zn1 N4 77.31(6)
N1 Zn1 N4 107.92(6)
N2 Zn1 N4 95.50(6)
C2 O1 Zn1 120.90(12)
C17 O2 Zn1 123.81(12)
C4 N1 C6 126.14(16)
C4 N1 Zn1 122.83(13)
C6 N1 Zn1 109.79(12)
C13 N2 C15 119.08(17)
C13 N2 Zn1 129.62(13)
C15 N2 Zn1 109.68(12)
C19 N3 C21 125.05(16)
C19 N3 Zn1 123.33(13)
C21 N3 Zn1 110.74(12)
C28 N4 C30 119.19(17)
C28 N4 Zn1 130.13(13)
C30 N4 Zn1 108.90(12)
F3 C1 F1 106.57(17)
F3 C1 F2 106.56(17)
F1 C1 F2 106.91(18)
F3 C1 C2 111.19(17)
F1 C1 C2 114.54(16)
F2 C1 C2 110.65(17)
O1 C2 C3 129.79(18)
O1 C2 C1 112.65(16)
C3 C2 C1 117.55(17)
C2 C3 C4 123.77(18)
N1 C4 C3 123.43(17)
N1 C4 C5 124.04(17)
C3 C4 C5 112.52(16)
F6 C5 F4 106.19(16)
F6 C5 F5 107.87(16)
F4 C5 F5 106.16(16)
F6 C5 C4 113.72(16)
F4 C5 C4 110.91(16)
F5 C5 C4 111.57(16)
C7 C6 N1 125.58(18)
C7 C6 C15 118.59(18)
N1 C6 C15 115.65(16)
C6 C7 C8 120.85(19)
C9 C8 C7 121.00(19)
C8 C9 C10 120.00(19)
C11 C10 C9 123.38(19)
C11 C10 C15 117.34(19)
C9 C10 C15 119.28(19)
C12 C11 C10 120.11(19)
C11 C12 C13 119.58(19)
N2 C13 C12 121.93(18)
N2 C13 C14 119.24(18)
C12 C13 C14 118.83(18)
N2 C15 C10 121.77(18)
N2 C15 C6 118.52(17)
C10 C15 C6 119.71(18)
F9 C16 F7 107.1(2)
F9 C16 F8 108.3(3)
F7 C16 F8 104.5(2)
F9 C16 C17 111.6(2)
F7 C16 C17 115.18(17)
F8 C16 C17 109.8(2)
O2 C17 C18 129.22(18)
O2 C17 C16 113.84(17)
C18 C17 C16 116.94(18)
C17 C18 C19 123.64(18)
N3 C19 C18 123.98(18)
N3 C19 C20 122.45(17)
C18 C19 C20 113.54(17)
F10 C20 F11 108.05(17)
F10 C20 F12 106.10(18)
F11 C20 F12 106.32(17)
F10 C20 C19 112.82(17)
F11 C20 C19 112.76(18)
F12 C20 C19 110.37(17)
C22 C21 N3 124.57(18)
C22 C21 C30 118.75(17)
N3 C21 C30 116.39(16)
C21 C22 C23 121.01(18)
C24 C23 C22 120.35(18)
C23 C24 C25 120.16(18)
C24 C25 C30 119.67(18)
C24 C25 C26 123.31(18)
C30 C25 C26 117.02(18)
C27 C26 C25 119.91(18)
C26 C27 C28 119.98(19)
N4 C28 C27 121.51(18)
N4 C28 C29 119.16(17)
C27 C28 C29 119.32(18)
N4 C30 C25 122.14(18)
N4 C30 C21 118.37(17)
C25 C30 C21 119.50(17)

loop_
_geom_bond_atom_site_label_1
_geom_bond_atom_site_label_2
_geom_bond_distance
Zn1 O1 2.0785(14)
Zn1 O2 2.1150(14)
Zn1 N3 2.1225(16)
Zn1 N1 2.1419(16)
Zn1 N2 2.1573(16)
Zn1 N4 2.2087(16)
F1 C1 1.338(2)
F2 C1 1.343(3)
F3 C1 1.336(3)
F4 C5 1.342(2)
F5 C5 1.342(2)
F6 C5 1.329(2)
F7 C16 1.310(3)
F8 C16 1.329(4)
F9 C16 1.299(3)
F10 C20 1.330(2)
F11 C20 1.336(3)
F12 C20 1.345(3)
O1 C2 1.261(2)
O2 C17 1.259(2)
N1 C4 1.309(2)
N1 C6 1.410(2)
N2 C13 1.326(3)
N2 C15 1.377(2)
N3 C19 1.310(3)
N3 C21 1.410(2)
N4 C28 1.325(3)
N4 C30 1.375(2)
C1 C2 1.526(3)
C2 C3 1.382(3)
C3 C4 1.417(3)
C4 C5 1.543(3)
C6 C7 1.381(3)
C6 C15 1.428(3)
C7 C8 1.407(3)
C8 C9 1.365(3)
C9 C10 1.414(3)
C10 C11 1.413(3)
C10 C15 1.416(3)
C11 C12 1.359(3)
C12 C13 1.418(3)
C13 C14 1.501(3)
C16 C17 1.537(3)
C17 C18 1.386(3)
C18 C19 1.409(3)
C19 C20 1.545(3)
C21 C22 1.383(3)
C21 C30 1.425(3)
C22 C23 1.411(3)
C23 C24 1.368(3)
C24 C25 1.412(3)
C25 C30 1.412(3)
C25 C26 1.416(3)
C26 C27 1.359(3)
C27 C28 1.419(3)
C28 C29 1.500(3)
